data_1507286
loop_
_publ_author_name
'Scardovi, Noemi'
'Garner, Philip P.'
'Protasiewicz, John D.'

_publ_section_title
;
 S-(2-pyridinyl)-1,1,3,3-tetramethylthiouronium hexafluorophosphate. A new
 reagent for the synthesis of 2-pyridinethiol esters.
;
_journal_issue 10
_journal_name_full 'Organic letters'
_journal_page_first 1633
_journal_page_last 1635
_journal_paper_doi 10.1021/ol034253j
_journal_volume 5
_journal_year 2003
_chemical_formula_sum 'C10 H16 F6 N3 P S'
_chemical_formula_weight 355.29
_chemical_name_systematic
;
 ?
;
_space_group_IT_number 14
_symmetry_space_group_name_Hall '-P 2ybc'
_symmetry_space_group_name_H-M 'P 1 21/c 1'
_atom_sites_solution_hydrogens geom
_atom_sites_solution_primary direct
_atom_sites_solution_secondary difmap
_audit_creation_method SHELXL-97
_cell_angle_alpha 90.00
_cell_angle_beta 110.508(11)
_cell_angle_gamma 90.00
_cell_formula_units_Z 4
_cell_length_a 6.6428(13)
_cell_length_b 28.593(4)
_cell_length_c 8.7453(6)
_cell_measurement_temperature 293(2)
_cell_volume 1555.8(4)
_computing_structure_refinement 'SHELXL-97 (Sheldrick, 1997)'
_computing_structure_solution 'SHELXS-97 (Sheldrick, 1990)'
_diffrn_ambient_temperature 293(2)
_diffrn_measured_fraction_theta_full 0.977
_diffrn_measured_fraction_theta_max 0.977
_diffrn_radiation_monochromator graphite
_diffrn_radiation_source 'fine-focus sealed tube'
_diffrn_radiation_type MoK\a
_diffrn_radiation_wavelength 0.71073
_diffrn_reflns_av_R_equivalents 0.0316
_diffrn_reflns_av_sigmaI/netI 0.0441
_diffrn_reflns_limit_h_max 7
_diffrn_reflns_limit_h_min -1
_diffrn_reflns_limit_k_max 1
_diffrn_reflns_limit_k_min -32
_diffrn_reflns_limit_l_max 9
_diffrn_reflns_limit_l_min -9
_diffrn_reflns_number 3181
_diffrn_reflns_theta_full 24.00
_diffrn_reflns_theta_max 24.00
_diffrn_reflns_theta_min 2.59
_exptl_absorpt_coefficient_mu 0.369
_exptl_crystal_density_diffrn 1.517
_exptl_crystal_density_method 'not measured'
_exptl_crystal_F_000 728
_refine_diff_density_max 0.343
_refine_diff_density_min -0.786
_refine_diff_density_rms 0.145
_refine_ls_extinction_method none
_refine_ls_goodness_of_fit_ref 1.037
_refine_ls_hydrogen_treatment mixed
_refine_ls_matrix_type full
_refine_ls_number_parameters 196
_refine_ls_number_reflns 2387
_refine_ls_number_restraints 0
_refine_ls_restrained_S_all 1.037
_refine_ls_R_factor_all 0.1234
_refine_ls_R_factor_gt 0.0881
_refine_ls_shift/su_max 0.079
_refine_ls_shift/su_mean 0.007
_refine_ls_structure_factor_coef Fsqd
_refine_ls_weighting_details 'calc w=1/[\s^2^(Fo^2^)+(0.1452P)^2^+1.8700P] where P=(Fo^2^+2Fc^2^)/3'
_refine_ls_weighting_scheme calc
_refine_ls_wR_factor_gt 0.2182
_refine_ls_wR_factor_ref 0.2556
_reflns_number_gt 1613
_reflns_number_total 2387
_reflns_threshold_expression >2sigma(I)
_cod_data_source_file ol034253j.cif
_cod_data_source_block ns1
_cod_database_code 1507286

loop_
_symmetry_equiv_pos_as_xyz
'x, y, z'
'-x, y+1/2, -z+1/2'
'-x, -y, -z'
'x, -y-1/2, z-1/2'

loop_
_atom_site_label
_atom_site_type_symbol
_atom_site_fract_x
_atom_site_fract_y
_atom_site_fract_z
_atom_site_U_iso_or_equiv
_atom_site_adp_type
_atom_site_occupancy
_atom_site_symmetry_multiplicity
_atom_site_calc_flag
_atom_site_refinement_flags
S1 S 1.0819(3) 0.32966(6) 0.2478(2) 0.0812(6) Uani 1 1 d .
N1 N 1.0357(7) 0.42029(17) 0.1995(5) 0.0652(13) Uani 1 1 d .
N2 N 0.8573(7) 0.38904(15) 0.3610(5) 0.0573(11) Uani 1 1 d .
N3 N 0.9111(11) 0.25035(19) 0.2823(7) 0.0878(17) Uani 1 1 d .
C1 C 0.7520(19) 0.2198(3) 0.2541(10) 0.107(3) Uani 1 1 d .
H1 H 0.7851 0.1906 0.3033 0.128 Uiso 1 1 calc R
C2 C 0.5446(19) 0.2279(3) 0.1590(11) 0.105(3) Uani 1 1 d .
H2 H 0.4398 0.2050 0.1442 0.126 Uiso 1 1 calc R
C3 C 0.4938(12) 0.2713(3) 0.0844(9) 0.094(2) Uani 1 1 d .
H3 H 0.3534 0.2780 0.0179 0.113 Uiso 1 1 calc R
C4 C 0.6532(10) 0.3044(2) 0.1098(7) 0.0719(16) Uani 1 1 d .
H4 H 0.6249 0.3338 0.0614 0.086 Uiso 1 1 calc R
C5 C 0.8558(10) 0.29181(19) 0.2103(7) 0.0679(15) Uani 1 1 d .
C6 C 0.9787(8) 0.38434(18) 0.2714(6) 0.0539(13) Uani 1 1 d .
C7 C 1.0533(13) 0.4680(2) 0.2666(10) 0.100(2) Uani 1 1 d .
H7A H 0.9283 0.4857 0.2053 0.150 Uiso 1 1 calc R
H7B H 1.1793 0.4829 0.2595 0.150 Uiso 1 1 calc R
H7C H 1.0637 0.4665 0.3788 0.150 Uiso 1 1 calc R
C8 C 1.0991(11) 0.4157(3) 0.0560(8) 0.102(3) Uani 1 1 d .
H8A H 1.2424 0.4275 0.0810 0.153 Uiso 1 1 calc R
H8B H 1.0018 0.4332 -0.0329 0.153 Uiso 1 1 calc R
H8C H 1.0948 0.3834 0.0257 0.153 Uiso 1 1 calc R
C9 C 0.6926(11) 0.4259(3) 0.3316(9) 0.092(2) Uani 1 1 d .
H9A H 0.7413 0.4493 0.4152 0.138 Uiso 1 1 calc R
H9B H 0.5612 0.4124 0.3335 0.138 Uiso 1 1 calc R
H9C H 0.6681 0.4399 0.2270 0.138 Uiso 1 1 calc R
C10 C 0.8650(11) 0.3564(2) 0.4918(7) 0.0771(17) Uani 1 1 d .
H10A H 0.7411 0.3364 0.4559 0.116 Uiso 1 1 calc R
H10B H 0.8659 0.3736 0.5863 0.116 Uiso 1 1 calc R
H10C H 0.9930 0.3378 0.5190 0.116 Uiso 1 1 calc R
P1 P 0.4424(2) 0.42105(5) 0.74383(17) 0.0632(6) Uani 1 1 d .
F1 F 0.3465(11) 0.3764(2) 0.8101(8) 0.125(2) Uani 0.80 1 d P
F2 F 0.2103(7) 0.44000(19) 0.6996(7) 0.1351(19) Uani 1 1 d .
F3 F 0.5097(10) 0.4471(3) 0.9090(7) 0.195(3) Uani 1 1 d .
F4 F 0.5222(14) 0.4621(2) 0.6720(10) 0.157(3) Uani 0.80 1 d P
F5 F 0.6677(8) 0.3981(3) 0.7864(8) 0.183(3) Uani 1 1 d .
F6 F 0.3745(7) 0.39336(16) 0.5769(5) 0.1089(15) Uani 1 1 d .
F1A F 0.5354 0.3917 0.8849 0.136(9) Uiso 0.20 1 d P
F4A F 0.3726 0.4540 0.6024 0.189(16) Uiso 0.20 1 d P

loop_
_atom_site_aniso_label
_atom_site_aniso_U_11
_atom_site_aniso_U_22
_atom_site_aniso_U_33
_atom_site_aniso_U_23
_atom_site_aniso_U_13
_atom_site_aniso_U_12
S1 0.0706(10) 0.0717(11) 0.0998(13) -0.0104(8) 0.0279(9) 0.0127(8)
N1 0.053(3) 0.077(3) 0.056(3) 0.013(2) 0.007(2) -0.007(2)
N2 0.062(3) 0.062(3) 0.048(2) -0.0024(19) 0.019(2) -0.002(2)
N3 0.132(5) 0.059(3) 0.067(3) -0.001(2) 0.029(3) 0.014(3)
C1 0.181(10) 0.062(4) 0.088(5) -0.005(4) 0.060(6) -0.012(6)
C2 0.160(9) 0.076(5) 0.092(5) -0.024(4) 0.060(6) -0.042(5)
C3 0.092(5) 0.112(6) 0.075(4) -0.031(4) 0.025(4) -0.027(4)
C4 0.089(4) 0.062(3) 0.059(3) -0.001(3) 0.018(3) -0.002(3)
C5 0.091(4) 0.051(3) 0.057(3) -0.008(2) 0.020(3) 0.002(3)
C6 0.049(3) 0.058(3) 0.048(3) -0.001(2) 0.007(2) -0.001(2)
C7 0.112(6) 0.059(4) 0.114(6) 0.016(4) 0.020(5) -0.014(4)
C8 0.070(4) 0.171(8) 0.062(4) 0.019(4) 0.021(3) -0.021(5)
C9 0.080(4) 0.110(6) 0.086(5) -0.006(4) 0.028(4) 0.024(4)
C10 0.096(4) 0.084(4) 0.054(3) 0.000(3) 0.029(3) -0.018(3)
P1 0.0661(10) 0.0686(10) 0.0497(8) -0.0048(6) 0.0140(7) 0.0103(7)
F1 0.139(5) 0.115(4) 0.124(5) 0.041(4) 0.047(4) -0.011(4)
F2 0.095(3) 0.129(4) 0.179(5) -0.020(3) 0.045(3) 0.034(3)
F3 0.160(5) 0.297(8) 0.114(4) -0.131(5) 0.029(4) -0.017(5)
F4 0.210(8) 0.107(4) 0.178(7) -0.009(4) 0.097(6) -0.093(5)
F5 0.081(3) 0.273(8) 0.153(5) -0.074(5) -0.012(3) 0.070(4)
F6 0.104(3) 0.133(4) 0.084(3) -0.045(2) 0.027(2) -0.018(3)

loop_
_atom_type_symbol
_atom_type_description
_atom_type_scat_dispersion_real
_atom_type_scat_dispersion_imag
_atom_type_scat_source
C C 0.0033 0.0016 'International Tables Vol C Tables 4.2.6.8 and 6.1.1.4'
H H 0.0000 0.0000 'International Tables Vol C Tables 4.2.6.8 and 6.1.1.4'
N N 0.0061 0.0033 'International Tables Vol C Tables 4.2.6.8 and 6.1.1.4'
F F 0.0171 0.0103 'International Tables Vol C Tables 4.2.6.8 and 6.1.1.4'
P P 0.1023 0.0942 'International Tables Vol C Tables 4.2.6.8 and 6.1.1.4'
S S 0.1246 0.1234 'International Tables Vol C Tables 4.2.6.8 and 6.1.1.4'

loop_
_geom_angle_atom_site_label_1
_geom_angle_atom_site_label_2
_geom_angle_atom_site_label_3
_geom_angle
C6 S1 C5 103.0(3)
C6 N1 C8 123.5(6)
C6 N1 C7 121.6(5)
C8 N1 C7 114.7(6)
C6 N2 C10 122.7(5)
C6 N2 C9 122.8(5)
C10 N2 C9 114.4(5)
C1 N3 C5 115.4(7)
N3 C1 C2 125.1(8)
C1 C2 C3 117.9(8)
C4 C3 C2 119.4(8)
C5 C4 C3 116.7(6)
N3 C5 C4 125.6(6)
N3 C5 S1 112.2(5)
C4 C5 S1 122.1(4)
N2 C6 N1 122.7(5)
N2 C6 S1 120.6(4)
N1 C6 S1 116.6(4)
F1A P1 F4A 172.99(12)
F1A P1 F4 134.5(4)
F4A P1 F4 38.6(3)
F1A P1 F3 65.3(3)
F4A P1 F3 112.0(4)
F4 P1 F3 89.2(4)
F1A P1 F2 120.6(3)
F4A P1 F2 65.1(2)
F4 P1 F2 95.0(4)
F3 P1 F2 90.1(3)
F1A P1 F5 57.4(3)
F4A P1 F5 117.2(3)
F4 P1 F5 88.8(5)
F3 P1 F5 92.3(3)
F2 P1 F5 175.5(4)
F1A P1 F6 113.4(2)
F4A P1 F6 69.27(19)
F4 P1 F6 91.9(3)
F3 P1 F6 178.7(4)
F2 P1 F6 90.4(3)
F5 P1 F6 87.1(3)
F1A P1 F1 48.7(2)
F4A P1 F1 138.2(3)
F4 P1 F1 176.6(4)
F3 P1 F1 93.8(4)
F2 P1 F1 83.3(3)
F5 P1 F1 92.8(4)
F6 P1 F1 85.2(3)
F1A F1 P1 58.2(2)
P1 F2 F4A 55.76(17)
P1 F3 F1A 54.2(2)
F4A F4 P1 69.7(3)
F1A F5 P1 57.3(2)
P1 F6 F4A 52.99(13)
F1 F1A F5 115.7(3)
F1 F1A P1 73.1(2)
F5 F1A P1 65.3(2)
F1 F1A F3 105.9(4)
F5 F1A F3 94.0(4)
P1 F1A F3 60.5(2)
F4 F4A P1 71.7(4)
F4 F4A F2 116.0(4)
P1 F4A F2 59.09(19)
F4 F4A F6 105.0(5)
P1 F4A F6 57.74(15)
F2 F4A F6 81.9(2)

loop_
_geom_bond_atom_site_label_1
_geom_bond_atom_site_label_2
_geom_bond_distance
S1 C6 1.748(5)
S1 C5 1.786(6)
N1 C6 1.327(7)
N1 C8 1.463(8)
N1 C7 1.473(8)
N2 C6 1.314(7)
N2 C10 1.463(7)
N2 C9 1.475(8)
N3 C1 1.326(10)
N3 C5 1.332(8)
C1 C2 1.356(12)
C2 C3 1.388(11)
C3 C4 1.379(9)
C4 C5 1.373(9)
P1 F1A 1.4393(14)
P1 F4A 1.4935(15)
P1 F4 1.511(5)
P1 F3 1.545(4)
P1 F2 1.550(5)
P1 F5 1.555(5)
P1 F6 1.582(4)
P1 F1 1.621(6)
F1 F1A 1.272(7)
F2 F4A 1.639(6)
F3 F1A 1.613(8)
F4 F4A 0.993(8)
F5 F1A 1.441(8)
F6 F4A 1.749(4)
